data_7250602
loop_
_publ_author_name
'Xu, Ning'
'Zhou, Yulong'
'Shen, Yexin'
'Li, Rui'
'Zhang, Qinghua'
'Zhu, Xiandong'

_publ_section_title
;
 Structurally controllable Cd(ii)-based luminescent metal--organic
 frameworks for efficient detection of antibiotics in water
;
_journal_issue 30
_journal_name_full CrystEngComm
_journal_page_first 5204
_journal_page_last 5212
_journal_paper_doi 10.1039/D5CE00250H
_journal_volume 27
_journal_year 2025
_chemical_formula_moiety 'C52 H30 Cd4 N2 O26, 2(H2 Na O2), 2.425(H2 O), 4[H2O]'
_chemical_formula_sum 'C52 H46 Cd3.99 N2 Na2 O44'
_chemical_formula_weight 1897.08
_space_group_crystal_system monoclinic
_space_group_IT_number 15
_space_group_name_Hall '-C 2yc'
_space_group_name_H-M_alt 'C 1 2/c 1'
_atom_sites_solution_hydrogens mixed
_audit_creation_date 2024-02-25
_audit_creation_method
;
Olex2 1.5
(compiled 2023.08.24 svn.re1ec1418 for OlexSys, GUI svn.r6817)
;
_audit_update_record
;
2024-10-16 deposited with the CCDC.	2025-06-27 downloaded from the CCDC.
;
_cell_angle_alpha 90
_cell_angle_beta 104.339(13)
_cell_angle_gamma 90
_cell_formula_units_Z 4
_cell_length_a 18.813(6)
_cell_length_b 17.151(5)
_cell_length_c 25.366(8)
_cell_measurement_reflns_used 5216
_cell_measurement_temperature 273.15
_cell_measurement_theta_max 22.497
_cell_measurement_theta_min 2.405
_cell_volume 7930(4)
_computing_cell_refinement 'SAINT V8.40B (?, 2016)'
_computing_data_reduction 'SAINT V8.40B (?, 2016)'
_computing_molecular_graphics 'Olex2 1.5 (Dolomanov et al., 2009)'
_computing_publication_material 'Olex2 1.5 (Dolomanov et al., 2009)'
_computing_structure_refinement 'SHELXL 2018/3 (Sheldrick, 2015)'
_computing_structure_solution 'olex2.solve 1.5 (Bourhis et al., 2015)'
_diffrn_ambient_temperature 273.15
_diffrn_measured_fraction_theta_full 0.997
_diffrn_measured_fraction_theta_max 0.983
_diffrn_measurement_device_type Bruker
_diffrn_radiation_type MoK\a
_diffrn_radiation_wavelength 0.71073
_diffrn_reflns_av_R_equivalents 0.0580
_diffrn_reflns_av_unetI/netI 0.0276
_diffrn_reflns_Laue_measured_fraction_full 0.997
_diffrn_reflns_Laue_measured_fraction_max 0.983
_diffrn_reflns_limit_h_max 24
_diffrn_reflns_limit_h_min -24
_diffrn_reflns_limit_k_max 22
_diffrn_reflns_limit_k_min -22
_diffrn_reflns_limit_l_max 32
_diffrn_reflns_limit_l_min -32
_diffrn_reflns_number 80239
_diffrn_reflns_point_group_measured_fraction_full 0.997
_diffrn_reflns_point_group_measured_fraction_max 0.983
_diffrn_reflns_theta_full 25.242
_diffrn_reflns_theta_max 27.674
_diffrn_reflns_theta_min 1.950
_diffrn_source_current 1.4
_diffrn_source_power 0.07
_diffrn_source_voltage 50.0
_exptl_absorpt_coefficient_mu 1.159
_exptl_crystal_colour 'clear light colourless'
_exptl_crystal_colour_lustre clear
_exptl_crystal_colour_modifier light
_exptl_crystal_colour_primary colourless
_exptl_crystal_density_diffrn 1.589
_exptl_crystal_description block
_exptl_crystal_F_000 3750
_exptl_crystal_size_max 0.1
_exptl_crystal_size_mid 0.1
_exptl_crystal_size_min 0.1
_refine_diff_density_max 1.737
_refine_diff_density_min -1.073
_refine_diff_density_rms 0.171
_refine_ls_extinction_coef 0.00020(5)
_refine_ls_extinction_expression Fc^*^=kFc[1+0.001xFc^2^\l^3^/sin(2\q)]^-1/4^
_refine_ls_extinction_method 'SHELXL-2018/3 (Sheldrick 2018)'
_refine_ls_goodness_of_fit_ref 1.066
_refine_ls_hydrogen_treatment constr
_refine_ls_matrix_type full
_refine_ls_number_parameters 443
_refine_ls_number_reflns 9123
_refine_ls_number_restraints 2
_refine_ls_restrained_S_all 1.069
_refine_ls_R_factor_all 0.0571
_refine_ls_R_factor_gt 0.0517
_refine_ls_shift/su_max 0.002
_refine_ls_shift/su_mean 0.000
_refine_ls_structure_factor_coef Fsqd
_refine_ls_weighting_details 'w=1/[\s^2^(Fo^2^)+(0.1005P)^2^+38.9010P] where P=(Fo^2^+2Fc^2^)/3'
_refine_ls_weighting_scheme calc
_refine_ls_wR_factor_gt 0.1600
_refine_ls_wR_factor_ref 0.1672
_reflns_Friedel_coverage 0.000
_reflns_number_gt 8059
_reflns_number_total 9123
_reflns_threshold_expression 'I > 2\s(I)'
_cod_data_source_file d5ce00250h2.cif
_cod_data_source_block FCS-7
_cod_depositor_comments 'Adding full bibliography for 7250602--7250603.cif.'
_cod_database_code 7250602
_shelx_shelxl_version_number 2018/3
_shelx_space_group_comment
;
The symmetry employed for this shelxl refinement is uniquely defined
by the following loop, which should always be used as a source of
symmetry information in preference to the above space-group names.
They are only intended as comments.
;
_olex2_refinement_description
;
1. Restrained distances
 O1W-H1WA
 1.1 with sigma of 0.02
 O1W-H1WB \\sim O1W-H1WA
 with sigma of 0.02
2. Others
 Fixed Sof: O4W(0.5) H4WA(0.5) H4WB(0.5) O3W(0.5) H3WA(0.5) H3WB(0.5) O7W(0.5)
 H7WA(0.5) H7WB(0.5) O8W(0.5) H8WA(0.5) H8WB(0.5) O2W(0.3333) H2WA(0.3333)
 H2WB(0.3333) O5W(0.3333) H5WA(0.3333) H5WB(0.3333) O6W(0.3333) H6WA(0.3333)
 H6WB(0.3333)
3.a Everything fixed:
 O13W, O7W, H7WA, H7WB, O11W, O10W, O14W, O12W
3.b Riding coordinates:
 O9W(H9WA,H9WB), O4W(H4WA,H4WB), O3W(H3WA,H3WB), O8W(H8WA,H8WB), O2W(H2WA,
 H2WB), O5W(H5WA,H5WB), O6W(H6WA,H6WB)
3.c Rotating group:
 O1W(H1WA,H1WB)
3.d Secondary CH2 refined with riding coordinates:
 C9(H9A,H9B), C18(H18A,H18B)
3.e Aromatic/amide H refined with riding coordinates:
 C11(H11), C14(H14), C26(H26), C8(H8), C20(H20), C17(H17), C23(H23), C2(H2),
 C5(H5)
;
_olex2_submission_special_instructions 'No special instructions were received'

loop_
_space_group_symop_operation_xyz
'x, y, z'
'-x, y, -z+1/2'
'x+1/2, y+1/2, z'
'-x+1/2, y+1/2, -z+1/2'
'-x, -y, -z'
'x, -y, z-1/2'
'-x+1/2, -y+1/2, -z'
'x+1/2, -y+1/2, z-1/2'

loop_
_atom_site_label
_atom_site_type_symbol
_atom_site_fract_x
_atom_site_fract_y
_atom_site_fract_z
_atom_site_U_iso_or_equiv
_atom_site_adp_type
_atom_site_occupancy
_atom_site_site_symmetry_order
_atom_site_calc_flag
_atom_site_refinement_flags_posn
_atom_site_refinement_flags_adp
_atom_site_refinement_flags_occupancy
_atom_site_disorder_assembly
_atom_site_disorder_group
Cd1 Cd 0.62566(2) 0.40922(2) 0.70176(2) 0.02945(12) Uani 1 1 d . . . . .
Cd2 Cd 0.78774(2) 0.40009(2) 0.62893(2) 0.03230(12) Uani 1 1 d . . . . .
O12 O 0.3825(2) 0.3845(2) 0.70798(15) 0.0477(8) Uani 1 1 d . . . . .
O5 O 0.25299(19) 0.11420(19) 0.22482(15) 0.0445(8) Uani 1 1 d . . . . .
O10 O 0.3321(2) 0.01836(19) 0.66600(14) 0.0474(8) Uani 1 1 d . . . . .
O11 O 0.3804(2) 0.2808(2) 0.75725(13) 0.0520(9) Uani 1 1 d . . . . .
O3 O 0.67650(19) 0.3773(3) 0.57767(15) 0.0526(9) Uani 1 1 d . . . . .
O9 O 0.2938(2) 0.0158(2) 0.57753(15) 0.0542(10) Uani 1 1 d . . . . .
O7 O 0.3469(3) 0.4634(2) 0.26850(16) 0.0619(11) Uani 1 1 d . . . . .
O8 O 0.3569(3) 0.4804(2) 0.35453(16) 0.0591(11) Uani 1 1 d . . . . .
N1 N 0.38649(18) 0.2421(2) 0.47636(13) 0.0320(7) Uani 1 1 d . . . . .
O4 O 0.6029(2) 0.3353(2) 0.62717(13) 0.0536(10) Uani 1 1 d . . . . .
O1W O 0.5021(2) 0.4481(3) 0.6786(2) 0.0702(12) Uani 1 1 d D . . . .
H1WA H 0.451129 0.432051 0.684958 0.105 Uiso 1 1 d DR U . . .
H1WB H 0.527078 0.407359 0.716589 0.105 Uiso 1 1 d DR U . . .
C10 C 0.3328(2) 0.2372(2) 0.37546(15) 0.0279(7) Uani 1 1 d . . . . .
O2 O 0.6788(2) 0.1812(3) 0.43054(18) 0.0657(12) Uani 1 1 d . . . . .
C11 C 0.3116(2) 0.1921(2) 0.32859(16) 0.0301(8) Uani 1 1 d . . . . .
H11 H 0.302991 0.139074 0.331467 0.036 Uiso 1 1 calc R U . . .
O6 O 0.3133(3) 0.1989(3) 0.18900(17) 0.0790(15) Uani 1 1 d . . . . .
C21 C 0.3653(2) 0.2624(2) 0.66212(16) 0.0307(8) Uani 1 1 d . . . . .
C19 C 0.3532(2) 0.2503(2) 0.56522(15) 0.0272(7) Uani 1 1 d . . . . .
C15 C 0.3338(2) 0.3514(2) 0.31976(17) 0.0313(8) Uani 1 1 d . . . . .
C14 C 0.3146(2) 0.3052(2) 0.27322(16) 0.0332(8) Uani 1 1 d . . . . .
H14 H 0.309506 0.327701 0.239112 0.040 Uiso 1 1 calc R U . . .
C26 C 0.3396(2) 0.1709(2) 0.56891(16) 0.0298(8) Uani 1 1 d . . . . .
H26 H 0.331338 0.140116 0.537789 0.036 Uiso 1 1 calc R U . . .
C9 C 0.3423(2) 0.1985(2) 0.43051(16) 0.0325(8) Uani 1 1 d . . . . .
H9A H 0.294104 0.189970 0.436837 0.039 Uiso 1 1 calc R U . . .
H9B H 0.364699 0.147802 0.429350 0.039 Uiso 1 1 calc R U . . .
C8 C 0.5041(2) 0.2877(2) 0.52914(15) 0.0319(8) Uani 1 1 d . . . . .
H8 H 0.481442 0.311156 0.553747 0.038 Uiso 1 1 calc R U . . .
C20 C 0.3652(2) 0.2958(2) 0.61212(16) 0.0303(8) Uani 1 1 d . . . . .
H20 H 0.373289 0.349033 0.609983 0.036 Uiso 1 1 calc R U . . .
C1 C 0.4614(2) 0.2453(2) 0.48489(15) 0.0299(8) Uani 1 1 d . . . . .
C12 C 0.3030(2) 0.2255(2) 0.27763(16) 0.0307(8) Uani 1 1 d . . . . .
C24 C 0.3384(2) 0.1369(2) 0.61861(17) 0.0302(8) Uani 1 1 d . . . . .
C17 C 0.3432(2) 0.3171(2) 0.37055(16) 0.0305(8) Uani 1 1 d . . . . .
H17 H 0.356484 0.347776 0.401680 0.037 Uiso 1 1 calc R U . . .
C22 C 0.3771(2) 0.3114(3) 0.71261(17) 0.0361(9) Uani 1 1 d . . . . .
C23 C 0.3515(2) 0.1824(2) 0.66520(16) 0.0321(8) Uani 1 1 d . . . . .
H23 H 0.351236 0.159864 0.698497 0.038 Uiso 1 1 calc R U . . .
C13 C 0.2874(3) 0.1761(3) 0.22755(17) 0.0377(9) Uani 1 1 d . . . . .
C16 C 0.3469(3) 0.4371(2) 0.31441(19) 0.0381(9) Uani 1 1 d . . . . .
C3 C 0.5731(3) 0.2140(3) 0.45897(17) 0.0389(10) Uani 1 1 d . . . . .
C18 C 0.3505(2) 0.2874(2) 0.51027(16) 0.0305(8) Uani 1 1 d . . . . .
H18A H 0.299541 0.294937 0.491015 0.037 Uiso 1 1 calc R U . . .
H18B H 0.373345 0.338403 0.516217 0.037 Uiso 1 1 calc R U . . .
C25 C 0.3207(2) 0.0524(2) 0.62112(18) 0.0343(9) Uani 1 1 d . . . . .
O1 O 0.5788(3) 0.1255(4) 0.3879(2) 0.0922(19) Uani 1 1 d . . . . .
C6 C 0.5786(2) 0.2948(3) 0.53647(16) 0.0342(9) Uani 1 1 d . . . . .
C2 C 0.4974(2) 0.2082(3) 0.45045(17) 0.0365(9) Uani 1 1 d . . . . .
H2 H 0.470608 0.179065 0.421325 0.044 Uiso 1 1 calc R U . . .
C7 C 0.6222(2) 0.3393(3) 0.58458(17) 0.0347(9) Uani 1 1 d . . . . .
C5 C 0.6142(2) 0.2585(3) 0.50134(18) 0.0402(10) Uani 1 1 d . . . . .
H5 H 0.664565 0.264016 0.506076 0.048 Uiso 1 1 calc R U . . .
C4 C 0.6120(3) 0.1697(3) 0.4233(2) 0.0477(12) Uani 1 1 d . . . . .
Na1 Na 0.59760(10) 0.06857(10) 0.65199(7) 0.0368(4) Uani 1 1 d . . . . .
O9W O 0.6769(4) 0.0373(5) 0.7255(3) 0.130(3) Uani 1 1 d . . . . .
H9WA H 0.662592 0.018628 0.752137 0.195 Uiso 1 1 d R U . . .
H9WB H 0.684622 0.000518 0.705177 0.195 Uiso 1 1 d R U . . .
O4W O 0.3148(7) 0.5423(10) 0.5037(7) 0.139(7) Uani 0.5 1 d . . P A 1
H4WA H 0.329612 0.560224 0.477017 0.208 Uiso 0.5 1 d R U P A 1
H4WB H 0.330462 0.495665 0.507177 0.208 Uiso 0.5 1 d R U P A 1
O3W O 0.4177(12) 0.4685(8) 0.4669(5) 0.162(9) Uani 0.5 1 d . . P . .
H3WA H 0.397233 0.475895 0.433468 0.242 Uiso 0.5 1 d R U P . .
H3WB H 0.386853 0.485615 0.483658 0.242 Uiso 0.5 1 d R U P . .
O13W O 0.609480 0.161020 0.655990 0.320 Uani 1 1 d . . . . .
O7W O 0.221200 0.005990 0.351360 0.116 Uani 0.5 1 d . . P . .
H7WA H 0.242120 0.018490 0.305540 0.174 Uiso 0.5 1 d . U P . .
H7WB H 0.197530 0.032130 0.339030 0.174 Uiso 0.5 1 d . U P . .
O11W O 0.550810 -0.028680 0.661300 0.335 Uani 1 1 d . . . . .
O10W O 0.657770 -0.002740 0.603580 0.373 Uani 1 1 d . . . . .
O14W O 0.518500 0.104100 0.574330 0.457 Uani 1 1 d . . . . .
O12W O 0.534430 0.145420 0.692220 0.354 Uani 1 1 d . . . . .
O8W O 0.4232(15) 0.0082(10) 0.5093(10) 0.192(11) Uani 0.5 1 d . . P . .
H8WA H 0.387625 -0.003850 0.482710 0.288 Uiso 0.5 1 d R U P . .
H8WB H 0.460995 -0.006700 0.533110 0.288 Uiso 0.5 1 d R U P . .
O2W O 0.460(2) 0.499(2) 0.5737(9) 0.217(17) Uani 0.3333 1 d . . P . .
H2WA H 0.487659 0.503429 0.605569 0.326 Uiso 0.3333 1 d R U P . .
H2WB H 0.471249 0.538079 0.556509 0.326 Uiso 0.3333 1 d R U P . .
O5W O 0.4715(13) 0.6026(14) 0.7322(11) 0.136(9) Uiso 0.3333 1 d . . P . .
H5WA H 0.484959 0.569691 0.757836 0.205 Uiso 0.3333 1 d R U P . .
H5WB H 0.467299 0.575911 0.703296 0.205 Uiso 0.3333 1 d R U P . .
O6W O 0.482(3) 0.722(3) 0.7149(18) 0.28(2) Uiso 0.3333 1 d . . P . .
H6WA H 0.436400 0.733173 0.693618 0.422 Uiso 0.3333 1 d R U P . .
H6WB H 0.507240 0.709873 0.692278 0.422 Uiso 0.3333 1 d R U P . .

loop_
_atom_site_aniso_label
_atom_site_aniso_U_11
_atom_site_aniso_U_22
_atom_site_aniso_U_33
_atom_site_aniso_U_23
_atom_site_aniso_U_13
_atom_site_aniso_U_12
Cd1 0.0417(2) 0.02477(17) 0.02374(17) 0.00129(9) 0.01170(12) -0.00179(10)
Cd2 0.0418(2) 0.03036(18) 0.02422(18) -0.00110(10) 0.00712(13) -0.00851(11)
O12 0.071(2) 0.0341(16) 0.0432(18) -0.0132(14) 0.0247(17) -0.0048(16)
O5 0.0443(18) 0.0336(16) 0.0497(19) -0.0161(15) 0.0001(15) -0.0008(13)
O10 0.077(2) 0.0313(16) 0.0373(17) -0.0003(13) 0.0213(16) -0.0080(16)
O11 0.082(3) 0.048(2) 0.0275(16) -0.0078(14) 0.0169(16) 0.0031(18)
O3 0.0372(17) 0.074(3) 0.0447(19) -0.0097(18) 0.0067(15) -0.0145(17)
O9 0.081(3) 0.0359(17) 0.0406(19) -0.0035(14) 0.0063(18) -0.0203(17)
O7 0.111(3) 0.0300(17) 0.044(2) 0.0072(15) 0.016(2) -0.0148(19)
O8 0.101(3) 0.0303(17) 0.048(2) -0.0083(15) 0.022(2) -0.0180(19)
N1 0.0305(16) 0.045(2) 0.0199(15) -0.0041(13) 0.0055(12) -0.0071(14)
O4 0.076(2) 0.058(2) 0.0279(16) -0.0131(15) 0.0157(16) -0.0303(19)
O1W 0.043(2) 0.084(3) 0.087(3) 0.024(3) 0.021(2) 0.003(2)
C10 0.0308(18) 0.0292(19) 0.0231(17) -0.0004(14) 0.0058(14) -0.0047(14)
O2 0.054(2) 0.089(3) 0.063(3) -0.018(2) 0.0296(19) 0.009(2)
C11 0.0346(19) 0.0248(18) 0.0303(19) -0.0016(15) 0.0071(15) -0.0047(15)
O6 0.142(5) 0.066(3) 0.041(2) -0.025(2) 0.044(3) -0.034(3)
C21 0.0354(19) 0.0296(19) 0.0295(19) -0.0063(15) 0.0126(15) 0.0006(15)
C19 0.0260(17) 0.0317(19) 0.0253(17) -0.0013(14) 0.0089(14) 0.0011(14)
C15 0.037(2) 0.0266(19) 0.0301(19) 0.0003(15) 0.0084(15) -0.0040(15)
C14 0.044(2) 0.030(2) 0.0247(18) 0.0001(15) 0.0063(16) -0.0039(16)
C26 0.0341(19) 0.0293(19) 0.0269(18) -0.0042(15) 0.0095(15) -0.0031(15)
C9 0.039(2) 0.034(2) 0.0237(18) -0.0007(15) 0.0057(15) -0.0132(16)
C8 0.036(2) 0.038(2) 0.0220(17) -0.0032(15) 0.0074(15) -0.0020(16)
C20 0.0327(19) 0.0277(19) 0.0314(19) -0.0039(15) 0.0098(15) -0.0006(15)
C1 0.0326(19) 0.035(2) 0.0224(17) -0.0003(15) 0.0080(14) -0.0043(16)
C12 0.0357(19) 0.0306(19) 0.0251(18) -0.0050(15) 0.0059(15) -0.0057(15)
C24 0.0344(19) 0.0280(19) 0.0305(19) -0.0013(15) 0.0123(15) -0.0020(15)
C17 0.038(2) 0.0281(19) 0.0255(18) -0.0038(15) 0.0076(15) -0.0055(15)
C22 0.041(2) 0.039(2) 0.031(2) -0.0113(17) 0.0146(17) -0.0036(17)
C23 0.042(2) 0.031(2) 0.0257(18) -0.0001(15) 0.0133(16) -0.0020(16)
C13 0.048(2) 0.036(2) 0.027(2) -0.0072(17) 0.0048(17) -0.0005(18)
C16 0.045(2) 0.0252(19) 0.044(2) 0.0021(17) 0.0110(19) -0.0046(17)
C3 0.041(2) 0.050(3) 0.028(2) -0.0065(18) 0.0138(17) 0.0034(19)
C18 0.0312(18) 0.034(2) 0.0269(18) 0.0022(15) 0.0084(15) -0.0009(15)
C25 0.040(2) 0.0271(19) 0.039(2) -0.0021(16) 0.0161(17) -0.0040(16)
O1 0.071(3) 0.121(5) 0.089(4) -0.070(3) 0.027(3) 0.000(3)
C6 0.035(2) 0.042(2) 0.0255(18) -0.0042(16) 0.0083(15) -0.0020(17)
C2 0.039(2) 0.043(2) 0.0276(19) -0.0107(17) 0.0083(16) -0.0006(18)
C7 0.034(2) 0.038(2) 0.030(2) -0.0017(16) 0.0029(16) -0.0019(17)
C5 0.032(2) 0.055(3) 0.035(2) -0.006(2) 0.0106(17) -0.0013(19)
C4 0.049(3) 0.062(3) 0.036(2) -0.005(2) 0.019(2) 0.012(2)
Na1 0.0429(9) 0.0275(8) 0.0323(8) -0.0009(7) -0.0052(7) 0.0003(7)
O9W 0.140(6) 0.153(7) 0.094(5) 0.031(5) 0.022(4) 0.018(5)
O4W 0.091(8) 0.154(13) 0.157(13) 0.104(11) 0.004(8) -0.038(8)
O3W 0.29(2) 0.082(9) 0.062(7) 0.021(6) -0.042(10) -0.012(11)
O13W 0.648 0.106 0.147 -0.039 -0.012 0.039
O7W 0.142 0.081 0.111 0.031 0.006 0.039
O11W 0.200 0.229 0.510 0.019 -0.036 -0.070
O10W 0.456 0.256 0.445 -0.011 0.183 -0.017
O14W 0.350 0.463 0.517 0.098 0.031 0.032
O12W 0.199 0.341 0.554 -0.106 0.156 0.026
O8W 0.32(3) 0.091(11) 0.22(2) -0.029(12) 0.16(2) -0.019(15)
O2W 0.33(4) 0.23(3) 0.055(12) 0.061(17) -0.026(18) 0.04(3)

loop_
_atom_type_symbol
_atom_type_description
_atom_type_scat_dispersion_real
_atom_type_scat_dispersion_imag
_atom_type_scat_source
C C 0.0033 0.0016 'International Tables Vol C Tables 4.2.6.8 and 6.1.1.4'
H H 0.0000 0.0000 'International Tables Vol C Tables 4.2.6.8 and 6.1.1.4'
Cd Cd -0.8075 1.2024 'International Tables Vol C Tables 4.2.6.8 and 6.1.1.4'
N N 0.0061 0.0033 'International Tables Vol C Tables 4.2.6.8 and 6.1.1.4'
Na Na 0.0362 0.0249 'International Tables Vol C Tables 4.2.6.8 and 6.1.1.4'
O O 0.0106 0.0060 'International Tables Vol C Tables 4.2.6.8 and 6.1.1.4'

loop_
_geom_angle_atom_site_label_1
_geom_angle_atom_site_label_2
_geom_angle_atom_site_label_3
_geom_angle
_geom_angle_site_symmetry_1
_geom_angle_site_symmetry_3
_geom_angle_publ_flag
O12 Cd1 O11 53.74(12) 2_656 2_656 ?
O12 Cd1 O8 138.90(12) 2_656 5_666 ?
O12 Cd1 H1WB 61.7 2_656 . ?
O12 Cd1 C22 27.29(13) 2_656 2_656 ?
O12 Cd1 C16 112.12(13) 2_656 5_666 ?
O5 Cd1 O12 92.00(14) 8_556 2_656 ?
O5 Cd1 O11 83.85(13) 8_556 2_656 ?
O5 Cd1 O8 90.09(14) 8_556 5_666 ?
O5 Cd1 H1WB 153.1 8_556 . ?
O5 Cd1 C22 85.24(12) 8_556 2_656 ?
O5 Cd1 C16 89.07(13) 8_556 5_666 ?
O11 Cd1 H1WB 76.2 2_656 . ?
O11 Cd1 C22 26.65(13) 2_656 2_656 ?
O11 Cd1 C16 163.72(13) 2_656 5_666 ?
O7 Cd1 O12 85.23(13) 5_666 2_656 ?
O7 Cd1 O5 87.10(15) 5_666 8_556 ?
O7 Cd1 O11 137.41(12) 5_666 2_656 ?
O7 Cd1 O8 53.89(13) 5_666 5_666 ?
O7 Cd1 O1W 86.59(18) 5_666 . ?
O7 Cd1 H1WB 95.5 5_666 . ?
O7 Cd1 C22 111.22(14) 5_666 2_656 ?
O7 Cd1 C16 27.04(14) 5_666 5_666 ?
O8 Cd1 O11 166.45(13) 5_666 2_656 ?
O8 Cd1 H1WB 113.0 5_666 . ?
O8 Cd1 C22 164.70(14) 5_666 2_656 ?
O8 Cd1 C16 26.86(13) 5_666 5_666 ?
O4 Cd1 O12 132.33(13) . 2_656 ?
O4 Cd1 O5 94.80(15) . 8_556 ?
O4 Cd1 O11 80.19(13) . 2_656 ?
O4 Cd1 O7 142.14(13) . 5_666 ?
O4 Cd1 O8 88.27(13) . 5_666 ?
O4 Cd1 O1W 88.79(18) . . ?
O4 Cd1 H1WB 99.2 . . ?
O4 Cd1 C22 106.61(14) . 2_656 ?
O4 Cd1 C16 115.10(14) . 5_666 ?
O1W Cd1 O12 89.75(15) . 2_656 ?
O1W Cd1 O5 173.30(14) . 8_556 ?
O1W Cd1 O11 102.37(15) . 2_656 ?
O1W Cd1 O8 84.35(16) . 5_666 ?
O1W Cd1 H1WB 30.4 . . ?
O1W Cd1 C22 99.17(15) . 2_656 ?
O1W Cd1 C16 84.28(16) . 5_666 ?
C22 Cd1 H1WB 68.9 2_656 . ?
C16 Cd1 H1WB 105.3 5_666 . ?
C16 Cd1 C22 138.22(14) 5_666 2_656 ?
O10 Cd2 O9 55.29(12) 3 3 ?
O10 Cd2 C25 27.45(13) 3 3 ?
O3 Cd2 O10 126.22(15) . 3 ?
O3 Cd2 O9 89.54(15) . 3 ?
O3 Cd2 O2 82.98(15) . 7_656 ?
O3 Cd2 O6 106.1(2) . 8_556 ?
O3 Cd2 C25 109.19(15) . 3 ?
O9 Cd2 C25 27.84(13) 3 3 ?
O2 Cd2 O10 133.18(15) 7_656 3 ?
O2 Cd2 O9 95.14(16) 7_656 3 ?
O2 Cd2 C25 116.19(16) 7_656 3 ?
O6 Cd2 O10 113.11(17) 8_556 3 ?
O6 Cd2 O9 164.34(19) 8_556 3 ?
O6 Cd2 O2 86.46(17) 8_556 7_656 ?
O6 Cd2 C25 139.79(18) 8_556 3 ?
C22 O12 Cd1 93.5(3) . 2_656 ?
C13 O5 Cd1 130.3(3) . 8_455 ?
C25 O10 Cd2 94.3(3) . 3_445 ?
C22 O11 Cd1 90.5(3) . 2_656 ?
C7 O3 Cd2 133.8(3) . . ?
C25 O9 Cd2 89.8(3) . 3_445 ?
C16 O7 Cd1 95.1(3) . 5_666 ?
C16 O8 Cd1 90.0(3) . 5_666 ?
C1 N1 C9 120.5(3) . . ?
C1 N1 C18 119.9(3) . . ?
C18 N1 C9 119.4(3) . . ?
C7 O4 Cd1 132.9(3) . . ?
Cd1 O1W H1WA 140.6 . . ?
Cd1 O1W H1WB 57.5 . . ?
H1WA O1W H1WB 85.0 . . ?
C11 C10 C9 119.2(3) . . ?
C11 C10 C17 119.1(4) . . ?
C17 C10 C9 121.7(3) . . ?
C4 O2 Cd2 104.0(3) . 7_656 ?
C10 C11 H11 119.7 . . ?
C12 C11 C10 120.6(4) . . ?
C12 C11 H11 119.7 . . ?
C13 O6 Cd2 103.5(3) . 8_455 ?
C20 C21 C22 120.9(4) . . ?
C20 C21 C23 119.7(4) . . ?
C23 C21 C22 119.4(4) . . ?
C26 C19 C18 120.3(3) . . ?
C20 C19 C26 118.9(4) . . ?
C20 C19 C18 120.7(4) . . ?
C14 C15 C16 119.6(4) . . ?
C17 C15 C14 119.6(4) . . ?
C17 C15 C16 120.8(4) . . ?
C15 C14 H14 119.9 . . ?
C15 C14 C12 120.2(4) . . ?
C12 C14 H14 119.9 . . ?
C19 C26 H26 119.5 . . ?
C19 C26 C24 120.9(4) . . ?
C24 C26 H26 119.5 . . ?
N1 C9 C10 115.1(3) . . ?
N1 C9 H9A 108.5 . . ?
N1 C9 H9B 108.5 . . ?
C10 C9 H9A 108.5 . . ?
C10 C9 H9B 108.5 . . ?
H9A C9 H9B 107.5 . . ?
C1 C8 H8 119.5 . . ?
C6 C8 H8 119.5 . . ?
C6 C8 C1 121.0(4) . . ?
C21 C20 C19 120.8(4) . . ?
C21 C20 H20 119.6 . . ?
C19 C20 H20 119.6 . . ?
N1 C1 C8 120.4(4) . . ?
N1 C1 C2 121.6(4) . . ?
C2 C1 C8 117.9(4) . . ?
C11 C12 C14 119.7(4) . . ?
C11 C12 C13 120.7(4) . . ?
C14 C12 C13 119.4(4) . . ?
C26 C24 C25 119.9(4) . . ?
C23 C24 C26 119.7(4) . . ?
C23 C24 C25 120.3(4) . . ?
C10 C17 H17 119.6 . . ?
C15 C17 C10 120.7(4) . . ?
C15 C17 H17 119.6 . . ?
O12 C22 Cd1 59.2(2) . 2_656 ?
O12 C22 C21 118.3(4) . . ?
O11 C22 Cd1 62.8(2) . 2_656 ?
O11 C22 O12 121.3(4) . . ?
O11 C22 C21 120.4(4) . . ?
C21 C22 Cd1 170.2(3) . 2_656 ?
C21 C23 H23 120.0 . . ?
C24 C23 C21 120.0(4) . . ?
C24 C23 H23 120.0 . . ?
O5 C13 O6 121.4(4) . . ?
O5 C13 C12 121.7(4) . . ?
O6 C13 C12 116.9(4) . . ?
O7 C16 Cd1 57.9(2) . 5_666 ?
O7 C16 C15 118.4(4) . . ?
O8 C16 Cd1 63.2(2) . 5_666 ?
O8 C16 O7 121.0(4) . . ?
O8 C16 C15 120.6(4) . . ?
C15 C16 Cd1 175.9(3) . 5_666 ?
C2 C3 C4 120.2(4) . . ?
C5 C3 C2 120.8(4) . . ?
C5 C3 C4 118.9(4) . . ?
N1 C18 C19 113.9(3) . . ?
N1 C18 H18A 108.8 . . ?
N1 C18 H18B 108.8 . . ?
C19 C18 H18A 108.8 . . ?
C19 C18 H18B 108.8 . . ?
H18A C18 H18B 107.7 . . ?
O10 C25 Cd2 58.2(2) . 3_445 ?
O10 C25 O9 120.5(4) . . ?
O10 C25 C24 120.2(4) . . ?
O9 C25 Cd2 62.3(2) . 3_445 ?
O9 C25 C24 119.3(4) . . ?
C24 C25 Cd2 178.1(3) . 3_445 ?
C8 C6 C7 119.3(4) . . ?
C8 C6 C5 120.8(4) . . ?
C5 C6 C7 119.9(4) . . ?
C1 C2 C3 120.7(4) . . ?
C1 C2 H2 119.6 . . ?
C3 C2 H2 119.6 . . ?
O3 C7 C6 116.7(4) . . ?
O4 C7 O3 125.4(4) . . ?
O4 C7 C6 118.0(4) . . ?
C3 C5 H5 120.7 . . ?
C6 C5 C3 118.7(4) . . ?
C6 C5 H5 120.7 . . ?
O2 C4 C3 117.1(5) . . ?
O1 C4 O2 121.5(5) . . ?
O1 C4 C3 121.3(5) . . ?
O9W Na1 H9WA 16.0 . . ?
O9W Na1 H9WB 22.6 . . ?
O9W Na1 O10W 90.2(2) . . ?
O9W Na1 O14W 177.6(2) . . ?
O9W Na1 O12W 94.9(2) . . ?
H9WA Na1 H9WB 31.2 . . ?
O13W Na1 O9W 97.8(3) . . ?
O13W Na1 H9WA 103.5 . . ?
O13W Na1 H9WB 114.8 . . ?
O13W Na1 O11W 155.51(12) . . ?
O13W Na1 O10W 119.74(10) . . ?
O13W Na1 O14W 80.68(7) . . ?
O13W Na1 O12W 57.14(6) . . ?
O11W Na1 O9W 85.3(2) . . ?
O11W Na1 H9WA 73.8 . . ?
O11W Na1 H9WB 75.9 . . ?
O11W Na1 O10W 84.40(7) . . ?
O11W Na1 O14W 96.84(7) . . ?
O11W Na1 O12W 98.44(8) . . ?
O10W Na1 H9WA 99.9 . . ?
O10W Na1 H9WB 69.0 . . ?
O10W Na1 O14W 88.98(7) . . ?
O14W Na1 H9WA 166.2 . . ?
O14W Na1 H9WB 157.2 . . ?
O12W Na1 H9WA 85.6 . . ?
O12W Na1 H9WB 116.4 . . ?
O12W Na1 O10W 174.33(9) . . ?
O12W Na1 O14W 85.81(6) . . ?
Na1 O9W H9WA 119.8 . . ?
Na1 O9W H9WB 81.1 . . ?
H9WA O9W H9WB 109.8 . . ?
H4WA O4W H4WB 104.4 . . ?
H3WA O3W H3WB 104.5 . . ?
H7WA O7W H7WB 77.6 . . ?
H8WA O8W H8WB 147.9 . . ?
H2WA O2W H2WB 104.5 . . ?
O5W O5W H5WA 52.6 2_656 . ?
O5W O5W H5WB 121.1 2_656 . ?
H5WA O5W H5WB 104.5 . . ?
O6W O6W H6WA 131.9 2_656 . ?
O6W O6W H6WB 123.6 2_656 . ?
H6WA O6W H6WB 104.5 . . ?

loop_
_geom_bond_atom_site_label_1
_geom_bond_atom_site_label_2
_geom_bond_distance
_geom_bond_site_symmetry_2
_geom_bond_publ_flag
Cd1 O12 2.371(3) 2_656 ?
Cd1 O5 2.355(4) 8_556 ?
Cd1 O11 2.451(4) 2_656 ?
Cd1 O7 2.327(4) 5_666 ?
Cd1 O8 2.442(4) 5_666 ?
Cd1 O4 2.229(3) . ?
Cd1 O1W 2.349(4) . ?
Cd1 H1WB 1.9819 . ?
Cd1 C22 2.755(4) 2_656 ?
Cd1 C16 2.736(4) 5_666 ?
Cd2 O10 2.304(3) 3 ?
Cd2 O3 2.208(3) . ?
Cd2 O9 2.393(4) 3 ?
Cd2 O2 2.256(4) 7_656 ?
Cd2 O6 2.252(4) 8_556 ?
Cd2 C25 2.703(4) 3 ?
O12 C22 1.265(6) . ?
O5 C13 1.236(6) . ?
O10 C25 1.249(6) . ?
O11 C22 1.236(6) . ?
O3 C7 1.261(6) . ?
O9 C25 1.262(6) . ?
O7 C16 1.249(6) . ?
O8 C16 1.236(6) . ?
N1 C9 1.457(5) . ?
N1 C1 1.373(5) . ?
N1 C18 1.447(5) . ?
O4 C7 1.224(5) . ?
O1W H1WA 1.0481 . ?
O1W H1WB 1.1894 . ?
C10 C11 1.391(5) . ?
C10 C9 1.516(5) . ?
C10 C17 1.394(6) . ?
O2 C4 1.240(7) . ?
C11 H11 0.9300 . ?
C11 C12 1.386(6) . ?
O6 C13 1.258(6) . ?
C21 C20 1.391(6) . ?
C21 C22 1.502(5) . ?
C21 C23 1.402(6) . ?
C19 C26 1.393(6) . ?
C19 C20 1.393(5) . ?
C19 C18 1.521(5) . ?
C15 C14 1.392(6) . ?
C15 C17 1.387(6) . ?
C15 C16 1.502(6) . ?
C14 H14 0.9300 . ?
C14 C12 1.394(6) . ?
C26 H26 0.9300 . ?
C26 C24 1.395(6) . ?
C9 H9A 0.9700 . ?
C9 H9B 0.9700 . ?
C8 H8 0.9300 . ?
C8 C1 1.409(5) . ?
C8 C6 1.374(6) . ?
C20 H20 0.9300 . ?
C1 C2 1.386(6) . ?
C12 C13 1.495(5) . ?
C24 C23 1.387(6) . ?
C24 C25 1.492(6) . ?
C17 H17 0.9300 . ?
C23 H23 0.9300 . ?
C3 C2 1.390(6) . ?
C3 C5 1.388(6) . ?
C3 C4 1.504(6) . ?
C18 H18A 0.9700 . ?
C18 H18B 0.9700 . ?
O1 C4 1.222(7) . ?
C6 C7 1.499(6) . ?
C6 C5 1.387(6) . ?
C2 H2 0.9300 . ?
C5 H5 0.9300 . ?
Na1 O9W 2.147(7) . ?
Na1 H9WA 2.6727 . ?
Na1 H9WB 2.1837 . ?
Na1 O13W 1.6010(17) . ?
Na1 O11W 1.9276(18) . ?
Na1 O10W 2.2301(19) . ?
Na1 O14W 2.2393(17) . ?
Na1 O12W 2.1890(19) . ?
O9W H9WA 0.8492 . ?
O9W H9WB 0.8499 . ?
O4W H4WA 0.8505 . ?
O4W H4WB 0.8495 . ?
O3W H3WA 0.8493 . ?
O3W H3WB 0.8521 . ?
O7W H7WA 1.3335 . ?
O7W H7WB 0.6543 . ?
O8W H8WA 0.8495 . ?
O8W H8WB 0.8502 . ?
O2W H2WA 0.8508 . ?
O2W H2WB 0.8496 . ?
O5W O5W 1.22(5) 2_656 ?
O5W H5WA 0.8503 . ?
O5W H5WB 0.8506 . ?
O6W O6W 1.74(9) 2_656 ?
O6W H6WA 0.9190 . ?
O6W H6WB 0.8505 . ?

loop_
_geom_torsion_atom_site_label_1
_geom_torsion_atom_site_label_2
_geom_torsion_atom_site_label_3
_geom_torsion_atom_site_label_4
_geom_torsion
_geom_torsion_site_symmetry_1
_geom_torsion_site_symmetry_2
_geom_torsion_site_symmetry_3
_geom_torsion_site_symmetry_4
_geom_torsion_publ_flag
Cd1 O12 C22 O11 -9.9(5) 2_656 . . . ?
Cd1 O12 C22 C21 169.1(3) 2_656 . . . ?
Cd1 O5 C13 O6 -97.8(6) 8_455 . . . ?
Cd1 O5 C13 C12 84.9(5) 8_455 . . . ?
Cd1 O11 C22 O12 9.6(5) 2_656 . . . ?
Cd1 O11 C22 C21 -169.4(4) 2_656 . . . ?
Cd1 O7 C16 O8 2.6(6) 5_666 . . . ?
Cd1 O7 C16 C15 -178.0(3) 5_666 . . . ?
Cd1 O8 C16 O7 -2.5(5) 5_666 . . . ?
Cd1 O8 C16 C15 178.1(4) 5_666 . . . ?
Cd1 O4 C7 O3 19.5(8) . . . . ?
Cd1 O4 C7 C6 -161.3(3) . . . . ?
Cd2 O10 C25 O9 -0.8(5) 3_445 . . . ?
Cd2 O10 C25 C24 178.9(3) 3_445 . . . ?
Cd2 O3 C7 O4 37.6(8) . . . . ?
Cd2 O3 C7 C6 -141.6(4) . . . . ?
Cd2 O9 C25 O10 0.8(5) 3_445 . . . ?
Cd2 O9 C25 C24 -178.9(3) 3_445 . . . ?
Cd2 O2 C4 C3 177.8(4) 7_656 . . . ?
Cd2 O2 C4 O1 -3.6(8) 7_656 . . . ?
Cd2 O6 C13 O5 -4.2(6) 8_455 . . . ?
Cd2 O6 C13 C12 173.2(3) 8_455 . . . ?
N1 C1 C2 C3 178.3(4) . . . . ?
C10 C11 C12 C14 -1.1(6) . . . . ?
C10 C11 C12 C13 174.0(4) . . . . ?
C11 C10 C9 N1 160.8(4) . . . . ?
C11 C10 C17 C15 -1.2(6) . . . . ?
C11 C12 C13 O5 30.2(7) . . . . ?
C11 C12 C13 O6 -147.2(5) . . . . ?
C19 C26 C24 C23 -0.7(6) . . . . ?
C19 C26 C24 C25 177.4(4) . . . . ?
C15 C14 C12 C11 -0.8(7) . . . . ?
C15 C14 C12 C13 -175.9(4) . . . . ?
C14 C15 C17 C10 -0.6(6) . . . . ?
C14 C15 C16 O7 -6.6(7) . . . . ?
C14 C15 C16 O8 172.8(5) . . . . ?
C14 C12 C13 O5 -154.7(4) . . . . ?
C14 C12 C13 O6 27.9(7) . . . . ?
C26 C19 C20 C21 1.3(6) . . . . ?
C26 C19 C18 N1 -43.7(5) . . . . ?
C26 C24 C23 C21 0.7(6) . . . . ?
C26 C24 C25 O10 167.1(4) . . . . ?
C26 C24 C25 O9 -13.1(6) . . . . ?
C9 N1 C1 C8 179.8(4) . . . . ?
C9 N1 C1 C2 0.4(6) . . . . ?
C9 N1 C18 C19 104.6(4) . . . . ?
C9 C10 C11 C12 -179.4(4) . . . . ?
C9 C10 C17 C15 -179.6(4) . . . . ?
C8 C1 C2 C3 -1.2(7) . . . . ?
C8 C6 C7 O3 -145.6(5) . . . . ?
C8 C6 C7 O4 35.1(7) . . . . ?
C8 C6 C5 C3 -0.9(7) . . . . ?
C20 C21 C22 O12 4.3(6) . . . . ?
C20 C21 C22 O11 -176.7(4) . . . . ?
C20 C21 C23 C24 0.4(6) . . . . ?
C20 C19 C26 C24 -0.3(6) . . . . ?
C20 C19 C18 N1 139.8(4) . . . . ?
C1 N1 C9 C10 -74.7(5) . . . . ?
C1 N1 C18 C19 -80.6(5) . . . . ?
C1 C8 C6 C7 -179.1(4) . . . . ?
C1 C8 C6 C5 -1.8(7) . . . . ?
C17 C10 C11 C12 2.1(6) . . . . ?
C17 C10 C9 N1 -20.8(6) . . . . ?
C17 C15 C14 C12 1.6(7) . . . . ?
C17 C15 C16 O7 171.1(5) . . . . ?
C17 C15 C16 O8 -9.5(7) . . . . ?
C22 C21 C20 C19 -179.1(4) . . . . ?
C22 C21 C23 C24 178.1(4) . . . . ?
C23 C21 C20 C19 -1.4(6) . . . . ?
C23 C21 C22 O12 -173.4(4) . . . . ?
C23 C21 C22 O11 5.6(6) . . . . ?
C23 C24 C25 O10 -14.7(6) . . . . ?
C23 C24 C25 O9 165.0(4) . . . . ?
C16 C15 C14 C12 179.4(4) . . . . ?
C16 C15 C17 C10 -178.3(4) . . . . ?
C18 N1 C9 C10 100.1(4) . . . . ?
C18 N1 C1 C8 5.1(6) . . . . ?
C18 N1 C1 C2 -174.4(4) . . . . ?
C18 C19 C26 C24 -176.8(4) . . . . ?
C18 C19 C20 C21 177.9(4) . . . . ?
C25 C24 C23 C21 -177.5(4) . . . . ?
C6 C8 C1 N1 -176.6(4) . . . . ?
C6 C8 C1 C2 2.9(6) . . . . ?
C2 C3 C5 C6 2.6(7) . . . . ?
C2 C3 C4 O2 175.3(5) . . . . ?
C2 C3 C4 O1 -3.2(9) . . . . ?
C7 C6 C5 C3 176.3(4) . . . . ?
C5 C3 C2 C1 -1.5(7) . . . . ?
C5 C3 C4 O2 -6.6(8) . . . . ?
C5 C3 C4 O1 174.9(6) . . . . ?
C5 C6 C7 O3 37.2(7) . . . . ?
C5 C6 C7 O4 -142.1(5) . . . . ?
C4 C3 C2 C1 176.5(4) . . . . ?
C4 C3 C5 C6 -175.5(5) . . . . ?
